data_4038007
loop_
_publ_author_name
'Duong, Adam'
'Levesque, Alexandre'
'Homand, Clara'
'Maris, Thierry'
'Wuest, James D.'

_publ_section_title
;
 Controlling Molecular Organization by Using Phenyl Embraces of Multiple
 Trityl Groups.
;
_journal_name_full 'The Journal of organic chemistry'
_journal_paper_doi 10.1021/acs.joc.9b02974
_journal_year 2020
_chemical_formula_moiety 'C26 H19 N'
_chemical_formula_sum 'C26 H19 N'
_chemical_formula_weight 345.42
_space_group_crystal_system monoclinic
_space_group_IT_number 14
_space_group_name_Hall '-P 2yn'
_space_group_name_H-M_alt 'P 1 21/n 1'
_atom_sites_solution_hydrogens geom
_atom_sites_solution_primary direct
_audit_creation_date 2015-11-24
_audit_creation_method
;
Olex2 1.2
(compiled 2015.09.30 svn.r3233 for OlexSys, GUI svn.r5103)
;
_cell_angle_alpha 90
_cell_angle_beta 102.320(1)
_cell_angle_gamma 90
_cell_formula_units_Z 4
_cell_length_a 8.6005(1)
_cell_length_b 17.6009(3)
_cell_length_c 12.3829(2)
_cell_measurement_reflns_used 9924
_cell_measurement_temperature 150
_cell_measurement_theta_max 72.585
_cell_measurement_theta_min 2.510
_cell_volume 1831.31(5)
_computing_cell_refinement 'SAINT v7.34A (Bruker, 200?)'
_computing_data_collection 'APEX2 v2.1-0 (Bruker AXS, 2006a)'
_computing_data_reduction 'SAINT v7.34A (Bruker, 200?)'
_computing_molecular_graphics 'Olex2 (Dolomanov et al., 2009)'
_computing_publication_material 'Olex2 (Dolomanov et al., 2009)'
_computing_structure_refinement 'XL (Sheldrick, 2008)'
_computing_structure_solution 'SIR97 (Altomare et al., 1997)'
_diffrn_ambient_temperature 150
_diffrn_detector_area_resol_mean 5.5
_diffrn_measured_fraction_theta_full 0.999
_diffrn_measured_fraction_theta_max 0.994
_diffrn_measurement_device_type 'Bruker Smart 6000'
_diffrn_measurement_method \w
_diffrn_radiation_type CuK\a
_diffrn_radiation_wavelength 1.54178
_diffrn_reflns_av_R_equivalents 0.0389
_diffrn_reflns_av_unetI/netI 0.0209
_diffrn_reflns_Laue_measured_fraction_full 0.999
_diffrn_reflns_Laue_measured_fraction_max 0.994
_diffrn_reflns_limit_h_max 10
_diffrn_reflns_limit_h_min -10
_diffrn_reflns_limit_k_max 21
_diffrn_reflns_limit_k_min -21
_diffrn_reflns_limit_l_max 15
_diffrn_reflns_limit_l_min -14
_diffrn_reflns_number 23764
_diffrn_reflns_point_group_measured_fraction_full 0.999
_diffrn_reflns_point_group_measured_fraction_max 0.994
_diffrn_reflns_theta_full 67.679
_diffrn_reflns_theta_max 72.643
_diffrn_reflns_theta_min 4.435
_diffrn_source 'Rotating Anode'
_exptl_absorpt_coefficient_mu 0.551
_exptl_absorpt_correction_T_max 0.9207
_exptl_absorpt_correction_T_min 0.8220
_exptl_absorpt_correction_type multi-scan
_exptl_absorpt_process_details 'Sadabs (Sheldrick, 2007)'
_exptl_crystal_colour Colorless
_exptl_crystal_density_diffrn 1.253
_exptl_crystal_density_method 'not measured'
_exptl_crystal_description block
_exptl_crystal_F_000 728
_exptl_crystal_size_max 0.28
_exptl_crystal_size_mid 0.25
_exptl_crystal_size_min 0.15
_refine_diff_density_max 0.197
_refine_diff_density_min -0.305
_refine_diff_density_rms 0.076
_refine_ls_extinction_coef 0.0389(14)
_refine_ls_extinction_expression Fc^*^=kFc[1+0.001xFc^2^\l^3^/sin(2\q)]^-1/4^
_refine_ls_extinction_method 'SHELXL-2014/7 (Sheldrick 2014)'
_refine_ls_goodness_of_fit_ref 1.087
_refine_ls_hydrogen_treatment constr
_refine_ls_matrix_type full
_refine_ls_number_parameters 245
_refine_ls_number_reflns 3630
_refine_ls_number_restraints 0
_refine_ls_restrained_S_all 1.087
_refine_ls_R_factor_all 0.0470
_refine_ls_R_factor_gt 0.0458
_refine_ls_shift/su_max 0.001
_refine_ls_shift/su_mean 0.000
_refine_ls_structure_factor_coef Fsqd
_refine_ls_weighting_details 'w=1/[\s^2^(Fo^2^)+(0.0609P)^2^+0.4118P] where P=(Fo^2^+2Fc^2^)/3'
_refine_ls_weighting_scheme calc
_refine_ls_wR_factor_gt 0.1092
_refine_ls_wR_factor_ref 0.1104
_reflns_Friedel_coverage 0.000
_reflns_number_gt 3431
_reflns_number_total 3630
_reflns_threshold_expression 'I > 2\s(I)'
_cod_data_source_file jo9b02974_si_002.cif
_cod_data_source_block jw1417
_cod_database_code 4038007
_shelx_space_group_comment
;
The symmetry employed for this shelxl refinement is uniquely defined
by the following loop, which should always be used as a source of
symmetry information in preference to the above space-group names.
They are only intended as comments.
;
_olex2_refinement_description
;
1. Fixed Uiso
 At 1.2 times of:
  All C(H) groups
2.a Aromatic/amide H refined with riding coordinates:
 C2(H2), C3(H3), C5(H5), C6(H6), C11(H11), C12(H12), C13(H13), C14(H14),
 C15(H15), C17(H17), C18(H18), C19(H19), C20(H20), C21(H21), C23(H23), C24(H24),
  C25(H25), C26(H26), C27(H27)
;
_shelx_shelxl_version_number 2014/7
_olex2_submission_special_instructions 'No special instructions were received'

loop_
_space_group_symop_operation_xyz
'x, y, z'
'-x+1/2, y+1/2, -z+1/2'
'-x, -y, -z'
'x-1/2, -y-1/2, z-1/2'

loop_
_atom_site_label
_atom_site_type_symbol
_atom_site_fract_x
_atom_site_fract_y
_atom_site_fract_z
_atom_site_U_iso_or_equiv
_atom_site_adp_type
_atom_site_occupancy
_atom_site_site_symmetry_order
_atom_site_calc_flag
_atom_site_refinement_flags_posn
_atom_site_refinement_flags_adp
_atom_site_refinement_flags_occupancy
_atom_site_disorder_assembly
_atom_site_disorder_group
N1 N 0.89491(12) 0.14678(6) 0.32852(8) 0.0344(2) Uani 1 1 d . . . . .
C2 C 0.88462(14) 0.07810(7) 0.37231(10) 0.0340(3) Uani 1 1 d . . . . .
H2 H 0.9377 0.0371 0.3456 0.041 Uiso 1 1 calc R . . . .
C3 C 0.80174(14) 0.06289(7) 0.45393(9) 0.0320(3) Uani 1 1 d . . . . .
H3 H 0.7985 0.0129 0.4821 0.038 Uiso 1 1 calc R . . . .
C4 C 0.72279(13) 0.12237(6) 0.49430(9) 0.0266(2) Uani 1 1 d . . . . .
C5 C 0.72811(14) 0.19377(6) 0.44700(9) 0.0309(3) Uani 1 1 d . . . . .
H5 H 0.6732 0.2356 0.4700 0.037 Uiso 1 1 calc R . . . .
C6 C 0.81529(14) 0.20269(7) 0.36554(10) 0.0341(3) Uani 1 1 d . . . . .
H6 H 0.8185 0.2518 0.3341 0.041 Uiso 1 1 calc R . . . .
C7 C 0.64777(13) 0.10922(6) 0.58589(9) 0.0282(3) Uani 1 1 d . . . . .
C8 C 0.59975(12) 0.09357(6) 0.66718(9) 0.0259(2) Uani 1 1 d . . . . .
C9 C 0.55466(12) 0.06937(6) 0.77097(8) 0.0238(2) Uani 1 1 d . . . . .
C10 C 0.38112(12) 0.09188(6) 0.77033(9) 0.0246(2) Uani 1 1 d . . . . .
C11 C 0.27721(13) 0.11577(6) 0.67458(10) 0.0296(3) Uani 1 1 d . . . . .
H11 H 0.3132 0.1188 0.6073 0.036 Uiso 1 1 calc R . . . .
C12 C 0.12050(14) 0.13529(7) 0.67610(11) 0.0371(3) Uani 1 1 d . . . . .
H12 H 0.0512 0.1524 0.6103 0.045 Uiso 1 1 calc R . . . .
C13 C 0.06561(14) 0.12982(7) 0.77316(12) 0.0394(3) Uani 1 1 d . . . . .
H13 H -0.0419 0.1417 0.7737 0.047 Uiso 1 1 calc R . . . .
C14 C 0.16880(14) 0.10684(7) 0.86944(11) 0.0362(3) Uani 1 1 d . . . . .
H14 H 0.1319 0.1032 0.9363 0.043 Uiso 1 1 calc R . . . .
C15 C 0.32604(13) 0.08902(6) 0.86864(10) 0.0298(3) Uani 1 1 d . . . . .
H15 H 0.3967 0.0748 0.9355 0.036 Uiso 1 1 calc R . . . .
C16 C 0.58150(12) -0.01768(6) 0.78118(8) 0.0244(2) Uani 1 1 d . . . . .
C17 C 0.47664(13) -0.06695(6) 0.81684(9) 0.0273(2) Uani 1 1 d . . . . .
H17 H 0.3807 -0.0477 0.8326 0.033 Uiso 1 1 calc R . . . .
C18 C 0.51022(14) -0.14430(6) 0.82982(10) 0.0318(3) Uani 1 1 d . . . . .
H18 H 0.4377 -0.1771 0.8549 0.038 Uiso 1 1 calc R . . . .
C19 C 0.64863(14) -0.17350(6) 0.80634(10) 0.0326(3) Uani 1 1 d . . . . .
H19 H 0.6715 -0.2262 0.8154 0.039 Uiso 1 1 calc R . . . .
C20 C 0.75411(14) -0.12499(7) 0.76936(10) 0.0320(3) Uani 1 1 d . . . . .
H20 H 0.8489 -0.1447 0.7523 0.038 Uiso 1 1 calc R . . . .
C21 C 0.72084(13) -0.04813(6) 0.75741(9) 0.0295(3) Uani 1 1 d . . . . .
H21 H 0.7939 -0.0154 0.7326 0.035 Uiso 1 1 calc R . . . .
C22 C 0.66569(12) 0.11205(6) 0.86722(8) 0.0240(2) Uani 1 1 d . . . . .
C23 C 0.75687(13) 0.07459(6) 0.95786(9) 0.0280(3) Uani 1 1 d . . . . .
H23 H 0.7550 0.0207 0.9612 0.034 Uiso 1 1 calc R . . . .
C24 C 0.85108(14) 0.11567(7) 1.04397(9) 0.0324(3) Uani 1 1 d . . . . .
H24 H 0.9122 0.0896 1.1059 0.039 Uiso 1 1 calc R . . . .
C25 C 0.85602(14) 0.19404(7) 1.03980(10) 0.0347(3) Uani 1 1 d . . . . .
H25 H 0.9205 0.2219 1.0984 0.042 Uiso 1 1 calc R . . . .
C26 C 0.76607(15) 0.23181(7) 0.94927(10) 0.0356(3) Uani 1 1 d . . . . .
H26 H 0.7695 0.2857 0.9457 0.043 Uiso 1 1 calc R . . . .
C27 C 0.67120(13) 0.19122(6) 0.86401(9) 0.0293(3) Uani 1 1 d . . . . .
H27 H 0.6093 0.2176 0.8027 0.035 Uiso 1 1 calc R . . . .

loop_
_atom_site_aniso_label
_atom_site_aniso_U_11
_atom_site_aniso_U_22
_atom_site_aniso_U_33
_atom_site_aniso_U_23
_atom_site_aniso_U_13
_atom_site_aniso_U_12
N1 0.0334(5) 0.0409(6) 0.0320(5) 0.0017(4) 0.0141(4) -0.0010(4)
C2 0.0367(6) 0.0358(6) 0.0323(6) -0.0032(5) 0.0134(5) 0.0045(5)
C3 0.0390(6) 0.0278(6) 0.0305(6) 0.0011(4) 0.0106(5) 0.0010(5)
C4 0.0260(5) 0.0307(6) 0.0238(5) -0.0002(4) 0.0069(4) -0.0018(4)
C5 0.0342(6) 0.0293(6) 0.0315(6) 0.0012(4) 0.0125(5) 0.0027(4)
C6 0.0376(6) 0.0323(6) 0.0356(6) 0.0060(5) 0.0151(5) -0.0010(5)
C7 0.0288(5) 0.0292(5) 0.0274(5) 0.0002(4) 0.0080(4) -0.0007(4)
C8 0.0257(5) 0.0261(5) 0.0266(5) 0.0002(4) 0.0075(4) 0.0000(4)
C9 0.0239(5) 0.0251(5) 0.0239(5) 0.0019(4) 0.0088(4) 0.0000(4)
C10 0.0237(5) 0.0204(5) 0.0310(6) -0.0004(4) 0.0084(4) -0.0008(4)
C11 0.0292(6) 0.0257(5) 0.0334(6) -0.0004(4) 0.0052(4) -0.0007(4)
C12 0.0275(6) 0.0301(6) 0.0498(7) 0.0007(5) -0.0004(5) 0.0017(5)
C13 0.0241(5) 0.0290(6) 0.0674(9) -0.0003(6) 0.0146(6) 0.0017(4)
C14 0.0343(6) 0.0293(6) 0.0514(7) 0.0013(5) 0.0233(5) 0.0010(5)
C15 0.0290(6) 0.0286(5) 0.0346(6) 0.0028(4) 0.0128(4) 0.0018(4)
C16 0.0249(5) 0.0256(5) 0.0229(5) -0.0004(4) 0.0057(4) 0.0002(4)
C17 0.0264(5) 0.0286(5) 0.0284(5) -0.0002(4) 0.0090(4) 0.0005(4)
C18 0.0341(6) 0.0273(6) 0.0356(6) 0.0012(4) 0.0108(5) -0.0038(4)
C19 0.0368(6) 0.0243(5) 0.0362(6) -0.0012(4) 0.0071(5) 0.0024(4)
C20 0.0289(5) 0.0315(6) 0.0365(6) -0.0040(5) 0.0090(5) 0.0038(4)
C21 0.0269(5) 0.0294(6) 0.0344(6) -0.0006(4) 0.0117(4) -0.0007(4)
C22 0.0221(5) 0.0276(5) 0.0246(5) -0.0002(4) 0.0104(4) -0.0006(4)
C23 0.0279(5) 0.0291(5) 0.0283(5) 0.0026(4) 0.0087(4) -0.0004(4)
C24 0.0300(6) 0.0409(6) 0.0263(5) 0.0026(5) 0.0059(4) -0.0010(5)
C25 0.0337(6) 0.0405(7) 0.0304(6) -0.0074(5) 0.0077(5) -0.0069(5)
C26 0.0426(7) 0.0287(6) 0.0366(6) -0.0037(5) 0.0108(5) -0.0039(5)
C27 0.0317(6) 0.0276(6) 0.0295(6) 0.0022(4) 0.0085(4) 0.0011(4)

loop_
_atom_type_symbol
_atom_type_description
_atom_type_scat_dispersion_real
_atom_type_scat_dispersion_imag
_atom_type_scat_source
C C 0.0181 0.0091 'International Tables Vol C Tables 4.2.6.8 and 6.1.1.4'
H H 0.0000 0.0000 'International Tables Vol C Tables 4.2.6.8 and 6.1.1.4'
N N 0.0311 0.0180 'International Tables Vol C Tables 4.2.6.8 and 6.1.1.4'

loop_
_geom_angle_atom_site_label_1
_geom_angle_atom_site_label_2
_geom_angle_atom_site_label_3
_geom_angle
_geom_angle_site_symmetry_1
_geom_angle_site_symmetry_3
_geom_angle_publ_flag
C6 N1 C2 116.40(10) . . ?
N1 C2 H2 117.9 . . ?
N1 C2 C3 124.17(11) . . ?
C3 C2 H2 117.9 . . ?
C2 C3 H3 120.6 . . ?
C2 C3 C4 118.85(11) . . ?
C4 C3 H3 120.6 . . ?
C3 C4 C7 119.71(10) . . ?
C5 C4 C3 117.65(10) . . ?
C5 C4 C7 122.54(10) . . ?
C4 C5 H5 120.7 . . ?
C6 C5 C4 118.64(10) . . ?
C6 C5 H5 120.7 . . ?
N1 C6 C5 124.22(11) . . ?
N1 C6 H6 117.9 . . ?
C5 C6 H6 117.9 . . ?
C8 C7 C4 172.77(12) . . ?
C7 C8 C9 174.28(11) . . ?
C8 C9 C10 110.72(8) . . ?
C8 C9 C16 107.02(8) . . ?
C8 C9 C22 107.15(8) . . ?
C10 C9 C16 112.41(8) . . ?
C10 C9 C22 108.40(8) . . ?
C16 C9 C22 111.03(8) . . ?
C11 C10 C9 121.85(10) . . ?
C11 C10 C15 118.58(10) . . ?
C15 C10 C9 119.57(9) . . ?
C10 C11 H11 119.6 . . ?
C10 C11 C12 120.71(11) . . ?
C12 C11 H11 119.6 . . ?
C11 C12 H12 119.9 . . ?
C13 C12 C11 120.25(11) . . ?
C13 C12 H12 119.9 . . ?
C12 C13 H13 120.3 . . ?
C12 C13 C14 119.50(11) . . ?
C14 C13 H13 120.3 . . ?
C13 C14 H14 119.8 . . ?
C13 C14 C15 120.33(11) . . ?
C15 C14 H14 119.8 . . ?
C10 C15 H15 119.7 . . ?
C14 C15 C10 120.58(11) . . ?
C14 C15 H15 119.7 . . ?
C17 C16 C9 123.18(9) . . ?
C17 C16 C21 118.07(10) . . ?
C21 C16 C9 118.70(9) . . ?
C16 C17 H17 119.5 . . ?
C16 C17 C18 120.91(10) . . ?
C18 C17 H17 119.5 . . ?
C17 C18 H18 119.8 . . ?
C19 C18 C17 120.34(10) . . ?
C19 C18 H18 119.8 . . ?
C18 C19 H19 120.3 . . ?
C18 C19 C20 119.44(10) . . ?
C20 C19 H19 120.3 . . ?
C19 C20 H20 120.0 . . ?
C21 C20 C19 120.01(10) . . ?
C21 C20 H20 120.0 . . ?
C16 C21 H21 119.4 . . ?
C20 C21 C16 121.22(10) . . ?
C20 C21 H21 119.4 . . ?
C23 C22 C9 122.60(9) . . ?
C23 C22 C27 118.67(10) . . ?
C27 C22 C9 118.71(9) . . ?
C22 C23 H23 119.8 . . ?
C22 C23 C24 120.44(11) . . ?
C24 C23 H23 119.8 . . ?
C23 C24 H24 119.8 . . ?
C25 C24 C23 120.41(11) . . ?
C25 C24 H24 119.8 . . ?
C24 C25 H25 120.3 . . ?
C24 C25 C26 119.48(11) . . ?
C26 C25 H25 120.3 . . ?
C25 C26 H26 119.9 . . ?
C27 C26 C25 120.28(11) . . ?
C27 C26 H26 119.9 . . ?
C22 C27 H27 119.6 . . ?
C26 C27 C22 120.72(10) . . ?
C26 C27 H27 119.6 . . ?

loop_
_geom_bond_atom_site_label_1
_geom_bond_atom_site_label_2
_geom_bond_distance
_geom_bond_site_symmetry_2
_geom_bond_publ_flag
N1 C2 1.3355(16) . ?
N1 C6 1.3347(16) . ?
C2 H2 0.9500 . ?
C2 C3 1.3816(16) . ?
C3 H3 0.9500 . ?
C3 C4 1.3970(16) . ?
C4 C5 1.3914(15) . ?
C4 C7 1.4383(15) . ?
C5 H5 0.9500 . ?
C5 C6 1.3883(16) . ?
C6 H6 0.9500 . ?
C7 C8 1.1987(16) . ?
C8 C9 1.4820(14) . ?
C9 C10 1.5426(14) . ?
C9 C16 1.5507(14) . ?
C9 C22 1.5528(14) . ?
C10 C11 1.3889(15) . ?
C10 C15 1.3982(15) . ?
C11 H11 0.9500 . ?
C11 C12 1.3949(17) . ?
C12 H12 0.9500 . ?
C12 C13 1.385(2) . ?
C13 H13 0.9500 . ?
C13 C14 1.3860(19) . ?
C14 H14 0.9500 . ?
C14 C15 1.3903(16) . ?
C15 H15 0.9500 . ?
C16 C17 1.3893(15) . ?
C16 C21 1.4002(15) . ?
C17 H17 0.9500 . ?
C17 C18 1.3937(15) . ?
C18 H18 0.9500 . ?
C18 C19 1.3833(17) . ?
C19 H19 0.9500 . ?
C19 C20 1.3925(17) . ?
C20 H20 0.9500 . ?
C20 C21 1.3841(16) . ?
C21 H21 0.9500 . ?
C22 C23 1.3905(15) . ?
C22 C27 1.3953(15) . ?
C23 H23 0.9500 . ?
C23 C24 1.3956(16) . ?
C24 H24 0.9500 . ?
C24 C25 1.3814(18) . ?
C25 H25 0.9500 . ?
C25 C26 1.3881(18) . ?
C26 H26 0.9500 . ?
C26 C27 1.3867(16) . ?
C27 H27 0.9500 . ?

loop_
_geom_hbond_atom_site_label_D
_geom_hbond_atom_site_label_H
_geom_hbond_atom_site_label_A
_geom_hbond_distance_DH
_geom_hbond_distance_HA
_geom_hbond_distance_DA
_geom_hbond_angle_DHA
_geom_hbond_site_symmetry_A
C20 H20 N1 0.95 2.61 3.5056(15) 157.8 3_756

loop_
_geom_torsion_atom_site_label_1
_geom_torsion_atom_site_label_2
_geom_torsion_atom_site_label_3
_geom_torsion_atom_site_label_4
_geom_torsion
_geom_torsion_site_symmetry_1
_geom_torsion_site_symmetry_2
_geom_torsion_site_symmetry_3
_geom_torsion_site_symmetry_4
_geom_torsion_publ_flag
N1 C2 C3 C4 0.04(19) . . . . ?
C2 N1 C6 C5 1.69(18) . . . . ?
C2 C3 C4 C5 1.99(17) . . . . ?
C2 C3 C4 C7 -174.50(11) . . . . ?
C3 C4 C5 C6 -2.14(17) . . . . ?
C4 C5 C6 N1 0.30(19) . . . . ?
C6 N1 C2 C3 -1.87(18) . . . . ?
C7 C4 C5 C6 174.24(11) . . . . ?
C8 C9 C10 C11 12.98(14) . . . . ?
C8 C9 C10 C15 -166.42(9) . . . . ?
C8 C9 C16 C17 -138.84(10) . . . . ?
C8 C9 C16 C21 43.64(12) . . . . ?
C8 C9 C22 C23 -125.76(10) . . . . ?
C8 C9 C22 C27 55.88(12) . . . . ?
C9 C10 C11 C12 179.55(10) . . . . ?
C9 C10 C15 C14 -178.05(10) . . . . ?
C9 C16 C17 C18 -176.78(10) . . . . ?
C9 C16 C21 C20 177.40(10) . . . . ?
C9 C22 C23 C24 -177.98(9) . . . . ?
C9 C22 C27 C26 178.64(10) . . . . ?
C10 C9 C16 C17 -17.08(14) . . . . ?
C10 C9 C16 C21 165.40(9) . . . . ?
C10 C9 C22 C23 114.72(10) . . . . ?
C10 C9 C22 C27 -63.64(11) . . . . ?
C10 C11 C12 C13 -1.11(18) . . . . ?
C11 C10 C15 C14 2.53(16) . . . . ?
C11 C12 C13 C14 1.80(18) . . . . ?
C12 C13 C14 C15 -0.32(18) . . . . ?
C13 C14 C15 C10 -1.87(18) . . . . ?
C15 C10 C11 C12 -1.05(16) . . . . ?
C16 C9 C10 C11 -106.66(11) . . . . ?
C16 C9 C10 C15 73.94(12) . . . . ?
C16 C9 C22 C23 -9.22(13) . . . . ?
C16 C9 C22 C27 172.42(9) . . . . ?
C16 C17 C18 C19 -0.57(17) . . . . ?
C17 C16 C21 C20 -0.25(16) . . . . ?
C17 C18 C19 C20 -0.14(17) . . . . ?
C18 C19 C20 C21 0.64(17) . . . . ?
C19 C20 C21 C16 -0.44(18) . . . . ?
C21 C16 C17 C18 0.75(16) . . . . ?
C22 C9 C10 C11 130.23(10) . . . . ?
C22 C9 C10 C15 -49.17(12) . . . . ?
C22 C9 C16 C17 104.54(11) . . . . ?
C22 C9 C16 C21 -72.98(11) . . . . ?
C22 C23 C24 C25 -0.58(17) . . . . ?
C23 C22 C27 C26 0.22(16) . . . . ?
C23 C24 C25 C26 0.18(17) . . . . ?
C24 C25 C26 C27 0.41(18) . . . . ?
C25 C26 C27 C22 -0.61(17) . . . . ?
C27 C22 C23 C24 0.38(15) . . . . ?
